data_2023281
loop_
_publ_author_name
'Marmande, Mary Helene'
'Baxter, Bailey N.'
'Zeller, Matthias'
'Forbes, David C.'

_publ_section_title
;
 N,N&#x2032;-Dibenzylethylenediammonium dichloride
;
_journal_coeditor_code YY2013
_journal_issue 11
_journal_name_full 'Acta Crystallographica Section E Crystallographic Communications'
_journal_page_first 1130
_journal_page_last 1134
_journal_paper_doi 10.1107/S205698902400954X
_journal_volume 80
_journal_year 2024
_chemical_formula_iupac 'C16 H22 N2 2+, 2Cl -'
_chemical_formula_moiety 'C16 H22 N2 2+, 2(Cl -)'
_chemical_formula_sum 'C16 H22 Cl2 N2'
_chemical_formula_weight 313.25
_chemical_name_common
;
<i>N</i>,<i>N</i>'-Dibenzylethylenediammonium dichloride
;
_chemical_name_systematic
;
Benzyl[2-(benzylazaniumyl)ethyl]azanium dichloride
;
_space_group_crystal_system monoclinic
_space_group_IT_number 14
_space_group_name_Hall '-P 2yn'
_space_group_name_H-M_alt 'P 1 21/n 1'
_atom_sites_solution_hydrogens mixed
_atom_sites_solution_primary dual
_atom_sites_solution_secondary difmap
_audit_creation_method SHELXL-2019/3
_cell_angle_alpha 90
_cell_angle_beta 91.111(2)
_cell_angle_gamma 90
_cell_formula_units_Z 4
_cell_length_a 7.1738(4)
_cell_length_b 7.2872(4)
_cell_length_c 32.0348(18)
_cell_measurement_reflns_used 9984
_cell_measurement_temperature 150(2)
_cell_measurement_theta_max 79.9810
_cell_measurement_theta_min 5.5242
_cell_volume 1674.37(16)
_computing_cell_refinement
;
SAINT V8.40B (Bruker, 2022)
;
_computing_data_collection
;
APEX4 v2022.10-1 (Bruker, 2022)
;
_computing_data_reduction
;
SAINT V8.40B (Bruker, 2022)
;
_computing_molecular_graphics
;
Mercury (Macrae <i>et al.</i>,  2020)
;
_computing_structure_refinement
;
<i>SHELXL2019/2</i> (Sheldrick, 2015b),
<i>ShelXle</i> Rev1580 (H\"ubschle <i>et al.</i>,  2011)
;
_computing_structure_solution
;
<i>SHELXT</i> (Sheldrick, 2015a)
;
_diffrn_ambient_temperature 150(2)
_diffrn_detector_area_resol_mean 7.4074
_diffrn_measured_fraction_theta_full 1.000
_diffrn_measured_fraction_theta_max 0.994
_diffrn_measurement_device 'four circle diffractometer'
_diffrn_measurement_device_type 'Bruker AXS D8 Quest'
_diffrn_measurement_method 'omega and phi scans'
_diffrn_radiation_monochromator 'HELIOS multilayer Montel optics'
_diffrn_radiation_type CuK\a
_diffrn_radiation_wavelength 1.54178
_diffrn_reflns_av_R_equivalents 0.0591
_diffrn_reflns_av_unetI/netI 0.0420
_diffrn_reflns_limit_h_max 9
_diffrn_reflns_limit_h_min -9
_diffrn_reflns_limit_k_max 9
_diffrn_reflns_limit_k_min -8
_diffrn_reflns_limit_l_max 40
_diffrn_reflns_limit_l_min -40
_diffrn_reflns_number 38723
_diffrn_reflns_theta_full 67.679
_diffrn_reflns_theta_max 80.423
_diffrn_reflns_theta_min 2.759
_diffrn_source 'I-mu-S 3.0 microsource X-ray tube'
_diffrn_source_current '1.1 mA'
_diffrn_source_voltage '50 kV'
_exptl_absorpt_coefficient_mu 3.411
_exptl_absorpt_correction_T_max 0.7543
_exptl_absorpt_correction_T_min 0.5654
_exptl_absorpt_correction_type multi-scan
_exptl_absorpt_process_details
;
(SADABS; Krause <i>et al.</i>,  2015)
;
_exptl_crystal_colour colourless
_exptl_crystal_density_diffrn 1.243
_exptl_crystal_description block
_exptl_crystal_F_000 664
_exptl_crystal_size_max 0.190
_exptl_crystal_size_mid 0.180
_exptl_crystal_size_min 0.120
_refine_diff_density_max 0.340
_refine_diff_density_min -0.188
_refine_ls_extinction_coef 0.0023(3)
_refine_ls_extinction_expression Fc^*^=kFc[1+0.001xFc^2^\l^3^/sin(2\q)]^-1/4^
_refine_ls_extinction_method
;
<i>SHELXL2019/2</i> (Sheldrick, 2015b)
;
_refine_ls_goodness_of_fit_ref 1.075
_refine_ls_hydrogen_treatment mixed
_refine_ls_matrix_type full
_refine_ls_number_parameters 194
_refine_ls_number_reflns 3643
_refine_ls_number_restraints 0
_refine_ls_restrained_S_all 1.075
_refine_ls_R_factor_all 0.0348
_refine_ls_R_factor_gt 0.0325
_refine_ls_shift/su_max 0.002
_refine_ls_shift/su_mean 0.000
_refine_ls_structure_factor_coef Fsqd
_refine_ls_weighting_details 'w=1/[\s^2^(Fo^2^)+(0.0421P)^2^+0.4315P] where P=(Fo^2^+2Fc^2^)/3'
_refine_ls_weighting_scheme calc
_refine_ls_wR_factor_gt 0.0937
_refine_ls_wR_factor_ref 0.0952
_reflns_number_gt 3295
_reflns_number_total 3643
_reflns_threshold_expression 'I > 2\s(I)'
_cod_data_source_file yy2013.cif
_cod_data_source_block I
_cod_depositor_comments 'Adding full bibliography for 2023281.cif.'
_cod_original_sg_symbol_H-M 'P 21/n'
_cod_database_code 2023281
_shelx_space_group_comment
;
The symmetry employed for this shelxl refinement is uniquely defined
by the following loop, which should always be used as a source of
symmetry information in preference to the above space-group names.
They are only intended as comments.
;
_shelx_estimated_absorpt_t_min 0.563
_shelx_estimated_absorpt_t_max 0.685

loop_
_space_group_symop_operation_xyz
'x, y, z'
'-x+1/2, y+1/2, -z+1/2'
'-x, -y, -z'
'x-1/2, -y-1/2, z-1/2'

loop_
_atom_site_type_symbol
_atom_site_label
_atom_site_fract_x
_atom_site_fract_y
_atom_site_fract_z
_atom_site_U_iso_or_equiv
_atom_site_adp_type
_atom_site_calc_flag
_atom_site_occupancy
_atom_site_disorder_assembly
_atom_site_disorder_group
Cl Cl1 0.67834(4) 0.83178(4) 0.55982(2) 0.03137(12) Uani d 1 . .
Cl Cl2 0.17299(4) 0.32743(4) 0.55905(2) 0.03030(11) Uani d 1 . .
N N1 0.26034(13) 0.74282(13) 0.55869(3) 0.0239(2) Uani d 1 . .
H H1C 0.383(2) 0.758(2) 0.5622(4) 0.029 Uiso d 1 . .
H H1D 0.231(2) 0.622(2) 0.5611(4) 0.029 Uiso d 1 . .
N N2 0.24797(13) 0.75055(13) 0.44089(3) 0.0227(2) Uani d 1 . .
H H2C 0.129(2) 0.732(2) 0.4382(4) 0.027 Uiso d 1 . .
H H2D 0.273(2) 0.868(2) 0.4385(4) 0.027 Uiso d 1 . .
C C1 0.20364(17) 0.80213(16) 0.51580(3) 0.0266(2) Uani d 1 . .
H H1A 0.231807 0.934128 0.512218 0.032 Uiso calc 1 . .
H H1B 0.067652 0.784755 0.511695 0.032 Uiso calc 1 . .
C C2 0.30762(16) 0.69063(16) 0.48356(3) 0.0262(2) Uani d 1 . .
H H2A 0.443622 0.708939 0.487384 0.031 Uiso calc 1 . .
H H2B 0.280311 0.558490 0.487189 0.031 Uiso calc 1 . .
C C3 0.16624(18) 0.85318(17) 0.59161(4) 0.0297(3) Uani d 1 . .
H H3A 0.029932 0.851445 0.586173 0.036 Uiso calc 1 . .
H H3B 0.208683 0.982172 0.589849 0.036 Uiso calc 1 . .
C C4 0.20589(16) 0.78214(17) 0.63501(4) 0.0274(2) Uani d 1 . .
C C5 0.08951(19) 0.65189(19) 0.65256(4) 0.0374(3) Uani d 1 . .
H H5 -0.012124 0.603728 0.636570 0.045 Uiso calc 1 . .
C C6 0.1203(2) 0.5915(2) 0.69321(4) 0.0439(3) Uani d 1 . .
H H6 0.040482 0.501694 0.704820 0.053 Uiso calc 1 . .
C C7 0.2665(2) 0.6616(2) 0.71675(4) 0.0438(4) Uani d 1 . .
H H7 0.286901 0.621077 0.744657 0.053 Uiso calc 1 . .
C C8 0.3829(2) 0.7903(2) 0.69975(4) 0.0435(3) Uani d 1 . .
H H8 0.483795 0.838448 0.715983 0.052 Uiso calc 1 . .
C C9 0.35393(18) 0.85042(18) 0.65893(4) 0.0357(3) Uani d 1 . .
H H9 0.435684 0.938554 0.647356 0.043 Uiso calc 1 . .
C C10 0.34086(17) 0.64365(17) 0.40769(4) 0.0281(3) Uani d 1 . .
H H10A 0.298227 0.514629 0.409097 0.034 Uiso calc 1 . .
H H10B 0.477090 0.644637 0.413258 0.034 Uiso calc 1 . .
C C11 0.30333(16) 0.71545(16) 0.36427(3) 0.0259(2) Uani d 1 . .
C C12 0.15397(19) 0.82726(19) 0.35336(4) 0.0378(3) Uani d 1 . .
H H12 0.067446 0.862173 0.373986 0.045 Uiso calc 1 . .
C C13 0.1293(2) 0.8890(2) 0.31248(4) 0.0433(3) Uani d 1 . .
H H13 0.028142 0.968187 0.305545 0.052 Uiso calc 1 . .
C C14 0.2514(2) 0.83566(19) 0.28202(4) 0.0406(3) Uani d 1 . .
H H14 0.234239 0.877038 0.254083 0.049 Uiso calc 1 . .
C C15 0.3986(2) 0.7217(2) 0.29246(4) 0.0441(3) Uani d 1 . .
H H15 0.481997 0.683011 0.271523 0.053 Uiso calc 1 . .
C C16 0.42558(19) 0.66346(18) 0.33326(4) 0.0374(3) Uani d 1 . .
H H16 0.528917 0.586997 0.340157 0.045 Uiso calc 1 . .

loop_
_atom_site_aniso_label
_atom_site_aniso_U_11
_atom_site_aniso_U_22
_atom_site_aniso_U_33
_atom_site_aniso_U_12
_atom_site_aniso_U_13
_atom_site_aniso_U_23
Cl1 0.02593(17) 0.02588(17) 0.04219(19) -0.00401(9) -0.00181(12) 0.00266(10)
Cl2 0.02475(17) 0.02573(17) 0.04041(19) -0.00358(9) 0.00017(12) 0.00231(10)
N1 0.0237(5) 0.0238(5) 0.0242(5) -0.0018(4) -0.0004(3) 0.0014(4)
N2 0.0218(5) 0.0231(5) 0.0233(4) -0.0013(3) -0.0007(3) 0.0017(3)
C1 0.0285(6) 0.0277(5) 0.0235(5) 0.0010(4) -0.0020(4) 0.0033(4)
C2 0.0274(6) 0.0275(6) 0.0236(5) 0.0012(4) -0.0023(4) 0.0035(4)
C3 0.0312(6) 0.0297(6) 0.0282(6) 0.0044(5) 0.0018(5) 0.0005(4)
C4 0.0299(6) 0.0269(5) 0.0257(5) 0.0027(4) 0.0029(4) -0.0018(4)
C5 0.0364(7) 0.0419(7) 0.0339(6) -0.0082(5) 0.0040(5) -0.0021(5)
C6 0.0529(8) 0.0429(8) 0.0363(7) -0.0040(6) 0.0138(6) 0.0053(6)
C7 0.0571(9) 0.0500(9) 0.0245(6) 0.0146(6) 0.0042(6) 0.0010(5)
C8 0.0460(8) 0.0492(8) 0.0348(7) 0.0014(6) -0.0092(6) -0.0074(6)
C9 0.0368(7) 0.0344(6) 0.0359(6) -0.0052(5) -0.0006(5) -0.0016(5)
C10 0.0287(6) 0.0294(6) 0.0263(6) 0.0046(4) -0.0001(4) 0.0001(4)
C11 0.0285(5) 0.0240(5) 0.0252(5) -0.0034(4) 0.0008(4) -0.0009(4)
C12 0.0383(7) 0.0492(8) 0.0259(6) 0.0125(5) 0.0008(5) -0.0003(5)
C13 0.0485(8) 0.0514(8) 0.0298(6) 0.0120(6) -0.0055(5) 0.0026(6)
C14 0.0539(8) 0.0429(8) 0.0250(6) -0.0064(6) -0.0003(5) 0.0030(5)
C15 0.0526(8) 0.0476(8) 0.0326(7) 0.0010(6) 0.0153(6) -0.0005(6)
C16 0.0381(7) 0.0389(7) 0.0357(7) 0.0055(5) 0.0094(5) 0.0019(5)

loop_
_atom_type_symbol
_atom_type_description
_atom_type_scat_dispersion_real
_atom_type_scat_dispersion_imag
_atom_type_scat_source
C C 0.0181 0.0091 'International Tables Vol C Tables 4.2.6.8 and 6.1.1.4'
H H 0.0000 0.0000 'International Tables Vol C Tables 4.2.6.8 and 6.1.1.4'
N N 0.0311 0.0180 'International Tables Vol C Tables 4.2.6.8 and 6.1.1.4'
Cl Cl 0.3639 0.7018 'International Tables Vol C Tables 4.2.6.8 and 6.1.1.4'

loop_
_geom_angle_atom_site_label_1
_geom_angle_atom_site_label_2
_geom_angle_atom_site_label_3
_geom_angle_site_symmetry_1
_geom_angle_site_symmetry_3
_geom_angle
_geom_angle_publ_flag
C1 N1 C3 . . 112.03(9) ?
C1 N1 H1C . . 109.3(9) ?
C3 N1 H1C . . 107.5(10) ?
C1 N1 H1D . . 107.5(9) ?
C3 N1 H1D . . 110.5(9) ?
H1C N1 H1D . . 110.1(14) ?
C10 N2 C2 . . 112.21(9) ?
C10 N2 H2C . . 107.5(10) ?
C2 N2 H2C . . 108.1(10) ?
C10 N2 H2D . . 110.6(9) ?
C2 N2 H2D . . 108.0(9) ?
H2C N2 H2D . . 110.3(14) ?
N1 C1 C2 . . 110.04(10) ?
N1 C1 H1A . . 109.7 ?
C2 C1 H1A . . 109.7 ?
N1 C1 H1B . . 109.7 ?
C2 C1 H1B . . 109.7 ?
H1A C1 H1B . . 108.2 ?
N2 C2 C1 . . 109.31(10) ?
N2 C2 H2A . . 109.8 ?
C1 C2 H2A . . 109.8 ?
N2 C2 H2B . . 109.8 ?
C1 C2 H2B . . 109.8 ?
H2A C2 H2B . . 108.3 ?
N1 C3 C4 . . 112.71(9) ?
N1 C3 H3A . . 109.1 ?
C4 C3 H3A . . 109.1 ?
N1 C3 H3B . . 109.1 ?
C4 C3 H3B . . 109.1 ?
H3A C3 H3B . . 107.8 ?
C9 C4 C5 . . 118.70(11) ?
C9 C4 C3 . . 120.98(11) ?
C5 C4 C3 . . 120.26(11) ?
C6 C5 C4 . . 120.65(12) ?
C6 C5 H5 . . 119.7 ?
C4 C5 H5 . . 119.7 ?
C7 C6 C5 . . 120.09(13) ?
C7 C6 H6 . . 120.0 ?
C5 C6 H6 . . 120.0 ?
C8 C7 C6 . . 119.84(13) ?
C8 C7 H7 . . 120.1 ?
C6 C7 H7 . . 120.1 ?
C7 C8 C9 . . 120.42(13) ?
C7 C8 H8 . . 119.8 ?
C9 C8 H8 . . 119.8 ?
C4 C9 C8 . . 120.29(12) ?
C4 C9 H9 . . 119.9 ?
C8 C9 H9 . . 119.9 ?
N2 C10 C11 . . 113.85(9) ?
N2 C10 H10A . . 108.8 ?
C11 C10 H10A . . 108.8 ?
N2 C10 H10B . . 108.8 ?
C11 C10 H10B . . 108.8 ?
H10A C10 H10B . . 107.7 ?
C12 C11 C16 . . 118.39(11) ?
C12 C11 C10 . . 124.12(10) ?
C16 C11 C10 . . 117.48(11) ?
C11 C12 C13 . . 120.71(12) ?
C11 C12 H12 . . 119.6 ?
C13 C12 H12 . . 119.6 ?
C14 C13 C12 . . 120.20(13) ?
C14 C13 H13 . . 119.9 ?
C12 C13 H13 . . 119.9 ?
C15 C14 C13 . . 119.45(13) ?
C15 C14 H14 . . 120.3 ?
C13 C14 H14 . . 120.3 ?
C14 C15 C16 . . 120.39(12) ?
C14 C15 H15 . . 119.8 ?
C16 C15 H15 . . 119.8 ?
C15 C16 C11 . . 120.83(12) ?
C15 C16 H16 . . 119.6 ?
C11 C16 H16 . . 119.6 ?

loop_
_geom_bond_atom_site_label_1
_geom_bond_atom_site_label_2
_geom_bond_site_symmetry_2
_geom_bond_distance
_geom_bond_publ_flag
N1 C1 . 1.4894(14) ?
N1 C3 . 1.4974(15) ?
N1 H1C . 0.893(16) ?
N1 H1D . 0.908(17) ?
N2 C10 . 1.4864(15) ?
N2 C2 . 1.4897(14) ?
N2 H2C . 0.867(16) ?
N2 H2D . 0.881(17) ?
C1 C2 . 1.5211(18) ?
C1 H1A . 0.9900 ?
C1 H1B . 0.9900 ?
C2 H2A . 0.9900 ?
C2 H2B . 0.9900 ?
C3 C4 . 1.5056(16) ?
C3 H3A . 0.9900 ?
C3 H3B . 0.9900 ?
C4 C9 . 1.3897(17) ?
C4 C5 . 1.3899(17) ?
C5 C6 . 1.3885(19) ?
C5 H5 . 0.9500 ?
C6 C7 . 1.378(2) ?
C6 H6 . 0.9500 ?
C7 C8 . 1.375(2) ?
C7 H7 . 0.9500 ?
C8 C9 . 1.3907(19) ?
C8 H8 . 0.9500 ?
C9 H9 . 0.9500 ?
C10 C11 . 1.5057(16) ?
C10 H10A . 0.9900 ?
C10 H10B . 0.9900 ?
C11 C12 . 1.3854(17) ?
C11 C16 . 1.3905(17) ?
C12 C13 . 1.3930(18) ?
C12 H12 . 0.9500 ?
C13 C14 . 1.380(2) ?
C13 H13 . 0.9500 ?
C14 C15 . 1.379(2) ?
C14 H14 . 0.9500 ?
C15 C16 . 1.3843(19) ?
C15 H15 . 0.9500 ?
C16 H16 . 0.9500 ?

loop_
_geom_hbond_atom_site_label_D
_geom_hbond_atom_site_label_H
_geom_hbond_atom_site_label_A
_geom_hbond_site_symmetry_A
_geom_hbond_distance_DH
_geom_hbond_distance_HA
_geom_hbond_distance_DA
_geom_hbond_angle_DHA
_geom_hbond_publ_flag
N1 H1C Cl1 . 0.893(16) 2.187(16) 3.0675(10) 168.6(13) yes
N1 H1D Cl2 . 0.908(17) 2.189(17) 3.0913(10) 172.7(13) yes
N2 H2C Cl2 3_566 0.867(16) 2.213(16) 3.0730(10) 171.7(13) yes
N2 H2D Cl1 3_676 0.881(17) 2.213(17) 3.0893(10) 172.9(13) yes
C1 H1A Cl1 3_676 0.99 2.95 3.7125(12) 134.5 yes
C1 H1B Cl2 3_566 0.99 2.94 3.7000(12) 134.5 yes
C2 H2A Cl1 . 0.99 2.98 3.7213(12) 132.7 yes
C2 H2B Cl2 . 0.99 2.97 3.7251(12) 134.3 yes
C3 H3A Cl1 1_455 0.99 2.65 3.6296(13) 171.2 yes
C3 H3B Cl2 1_565 0.99 2.71 3.6106(13) 151.0 yes
C10 H10A Cl1 3_666 0.99 2.72 3.6209(13) 151.9 yes
C10 H10B Cl2 3_666 0.99 2.65 3.6329(13) 170.0 yes

loop_
_geom_torsion_atom_site_label_1
_geom_torsion_atom_site_label_2
_geom_torsion_atom_site_label_3
_geom_torsion_atom_site_label_4
_geom_torsion_site_symmetry_1
_geom_torsion_site_symmetry_2
_geom_torsion_site_symmetry_3
_geom_torsion_site_symmetry_4
_geom_torsion
_geom_torsion_publ_flag
C3 N1 C1 C2 . . . . 178.09(11) ?
C10 N2 C2 C1 . . . . -178.55(11) ?
N1 C1 C2 N2 . . . . 179.49(8) ?
C1 N1 C3 C4 . . . . 173.85(10) ?
N1 C3 C4 C9 . . . . 92.30(14) ?
N1 C3 C4 C5 . . . . -90.43(14) ?
C9 C4 C5 C6 . . . . 0.14(19) ?
C3 C4 C5 C6 . . . . -177.19(12) ?
C4 C5 C6 C7 . . . . 0.5(2) ?
C5 C6 C7 C8 . . . . -0.6(2) ?
C6 C7 C8 C9 . . . . 0.1(2) ?
C5 C4 C9 C8 . . . . -0.66(19) ?
C3 C4 C9 C8 . . . . 176.65(12) ?
C7 C8 C9 C4 . . . . 0.6(2) ?
C2 N2 C10 C11 . . . . -172.64(10) ?
N2 C10 C11 C12 . . . . -20.36(17) ?
N2 C10 C11 C16 . . . . 160.55(11) ?
C16 C11 C12 C13 . . . . -1.3(2) ?
C10 C11 C12 C13 . . . . 179.62(13) ?
C11 C12 C13 C14 . . . . 1.6(2) ?
C12 C13 C14 C15 . . . . -0.4(2) ?
C13 C14 C15 C16 . . . . -1.0(2) ?
C14 C15 C16 C11 . . . . 1.3(2) ?
C12 C11 C16 C15 . . . . -0.1(2) ?
C10 C11 C16 C15 . . . . 179.03(12) ?
